data_7228813
loop_
_publ_author_name
'Chen, Jing'
'Voutier, No\'emie'
'Rajabi, Jamshid'
'Crochet, Aurelien'
'Bassani, Dario'
'Fromm, Katharina'

_publ_section_title
;
 Influence of Anions and Solvent Molecules on the Packing and Emission
 Spectra of Coordination Polymers Based on Silver ions and an Anthracene
 Derivative
;
_journal_name_full CrystEngComm
_journal_paper_doi 10.1039/C7CE00846E
_journal_year 2017
_chemical_formula_moiety 'C28 H20 N2 O4'
_chemical_formula_sum 'C28 H20 N2 O4'
_chemical_formula_weight 448.46
_chemical_name_systematic 'anthracene-9,10-diylbil(methylene) dinicotinate'
_space_group_crystal_system triclinic
_space_group_IT_number 2
_space_group_name_Hall '-P 1'
_space_group_name_H-M_alt 'P -1'
_symmetry_cell_setting triclinic
_symmetry_Int_Tables_number 2
_symmetry_space_group_name_Hall '-P 1'
_symmetry_space_group_name_H-M 'P -1'
_atom_sites_solution_hydrogens geom
_audit_creation_method SHELXL-2014/7
_audit_update_record
;
2015-07-17 deposited with the CCDC.
2017-07-31 downloaded from the CCDC.
;
_cell_angle_alpha 99.589(8)
_cell_angle_beta 99.411(8)
_cell_angle_gamma 90.265(8)
_cell_formula_units_Z 1
_cell_length_a 4.8200(5)
_cell_length_b 9.3530(10)
_cell_length_c 11.7820(12)
_cell_measurement_reflns_used 2610
_cell_measurement_temperature 173(2)
_cell_measurement_theta_max 27.04
_cell_measurement_theta_min 2.21
_cell_volume 516.40(9)
_computing_cell_refinement 'X-Area (Stoe & Cie, 2009)'
_computing_data_collection 'X-Area (Stoe & Cie, 2009)'
_computing_data_reduction 'X-RED32(Stoe & Cie, 2009)'
_computing_structure_refinement 'SHELXL-97 (Sheldrick, 2008)'
_computing_structure_solution 'SHELXS-97 (Sheldrick, 2008)'
_diffrn_ambient_temperature 173(2)
_diffrn_detector_area_resol_mean 6.67
_diffrn_measured_fraction_theta_full 0.953
_diffrn_measured_fraction_theta_max 0.953
_diffrn_measurement_device_type 'STOE IPDS 2'
_diffrn_measurement_method 'rotation method'
_diffrn_radiation_monochromator graphite
_diffrn_radiation_probe x-ray
_diffrn_radiation_type MoK\a
_diffrn_radiation_wavelength 0.71073
_diffrn_reflns_av_R_equivalents 0.0665
_diffrn_reflns_av_unetI/netI 0.0773
_diffrn_reflns_Laue_measured_fraction_full 0.953
_diffrn_reflns_Laue_measured_fraction_max 0.953
_diffrn_reflns_limit_h_max 5
_diffrn_reflns_limit_h_min -5
_diffrn_reflns_limit_k_max 11
_diffrn_reflns_limit_k_min -11
_diffrn_reflns_limit_l_max 14
_diffrn_reflns_limit_l_min -12
_diffrn_reflns_number 3568
_diffrn_reflns_point_group_measured_fraction_full 0.953
_diffrn_reflns_point_group_measured_fraction_max 0.953
_diffrn_reflns_theta_full 24.995
_diffrn_reflns_theta_max 24.995
_diffrn_reflns_theta_min 1.778
_diffrn_source 'fine-focus sealed tube'
_exptl_absorpt_coefficient_mu 0.098
_exptl_absorpt_correction_type none
_exptl_crystal_colour Yellow
_exptl_crystal_density_diffrn 1.442
_exptl_crystal_description needle
_exptl_crystal_F_000 234
_exptl_crystal_preparation Luminescent
_exptl_crystal_size_max 0.380
_exptl_crystal_size_mid 0.280
_exptl_crystal_size_min 0.170
_refine_diff_density_max 0.209
_refine_diff_density_min -0.193
_refine_diff_density_rms 0.052
_refine_ls_extinction_method none
_refine_ls_goodness_of_fit_ref 0.986
_refine_ls_hydrogen_treatment constr
_refine_ls_matrix_type full
_refine_ls_number_parameters 154
_refine_ls_number_reflns 1735
_refine_ls_number_restraints 0
_refine_ls_restrained_S_all 0.986
_refine_ls_R_factor_all 0.0895
_refine_ls_R_factor_gt 0.0466
_refine_ls_shift/su_max 0.000
_refine_ls_shift/su_mean 0.000
_refine_ls_structure_factor_coef Fsqd
_refine_ls_weighting_details 'w=1/[\s^2^(Fo^2^)+(0.0452P)^2^] where P=(Fo^2^+2Fc^2^)/3'
_refine_ls_weighting_scheme calc
_refine_ls_wR_factor_gt 0.0879
_refine_ls_wR_factor_ref 0.0971
_reflns_Friedel_coverage 0.000
_reflns_number_gt 1101
_reflns_number_total 1735
_reflns_threshold_expression 'I > 2\s(I)'
_cod_data_source_file c7ce00846e2.cif
_cod_data_source_block L1@173K
_cod_database_code 7228813
_shelx_shelxl_version_number 2014/7
_shelx_space_group_comment
;
The symmetry employed for this shelxl refinement is uniquely defined
by the following loop, which should always be used as a source of
symmetry information in preference to the above space-group names.
They are only intended as comments.
;
_shelx_estimated_absorpt_t_min 0.964
_shelx_estimated_absorpt_t_max 0.984

loop_
_space_group_symop_operation_xyz
'x, y, z'
'-x, -y, -z'

loop_
_atom_site_label
_atom_site_type_symbol
_atom_site_fract_x
_atom_site_fract_y
_atom_site_fract_z
_atom_site_U_iso_or_equiv
_atom_site_adp_type
_atom_site_occupancy
_atom_site_site_symmetry_order
_atom_site_calc_flag
_atom_site_refinement_flags_posn
_atom_site_refinement_flags_adp
O1 O 0.7620(3) 0.25122(16) 0.79707(13) 0.0243(4) Uani 1 1 d . .
O2 O 0.5736(4) 0.07680(18) 0.64840(14) 0.0346(5) Uani 1 1 d . .
C3 C 1.0752(5) 0.2353(2) 0.4335(2) 0.0265(6) Uani 1 1 d . .
H3 H 1.0734 0.1938 0.3541 0.032 Uiso 1 1 calc R U
C2 C 1.2526(5) 0.3516(2) 0.4864(2) 0.0271(6) Uani 1 1 d . .
H2 H 1.3708 0.3894 0.4406 0.033 Uiso 1 1 calc R U
N1 N 1.2698(4) 0.4150(2) 0.59814(18) 0.0286(5) Uani 1 1 d . .
C1 C 1.0996(5) 0.3592(2) 0.6600(2) 0.0241(6) Uani 1 1 d . .
H1 H 1.1072 0.4020 0.7395 0.029 Uiso 1 1 calc R U
C5 C 0.9129(5) 0.2426(2) 0.61473(19) 0.0209(5) Uani 1 1 d . .
C4 C 0.8991(5) 0.1802(2) 0.4989(2) 0.0248(6) Uani 1 1 d . .
H4 H 0.7715 0.1011 0.4649 0.030 Uiso 1 1 calc R U
C6 C 0.7311(5) 0.1802(2) 0.6856(2) 0.0224(6) Uani 1 1 d . .
C7 C 0.6164(5) 0.1859(2) 0.8758(2) 0.0244(6) Uani 1 1 d . .
H7A H 0.4487 0.1290 0.8307 0.029 Uiso 1 1 calc R U
H7B H 0.5526 0.2630 0.9332 0.029 Uiso 1 1 calc R U
C13 C 1.0784(5) 0.3076(2) 1.0526(2) 0.0244(6) Uani 1 1 d . .
H13 H 0.9538 0.3678 1.0123 0.029 Uiso 1 1 calc R U
C14 C 1.0360(5) 0.1528(2) 1.02419(19) 0.0204(5) Uani 1 1 d . .
C8 C 0.8113(5) 0.0879(2) 0.93887(18) 0.0204(5) Uani 1 1 d . .
C9 C 0.7714(5) -0.0642(2) 0.91355(19) 0.0205(5) Uani 1 1 d . .
C10 C 0.5484(5) -0.1373(2) 0.82775(19) 0.0246(6) Uani 1 1 d . .
H10 H 0.4175 -0.0809 0.7863 0.030 Uiso 1 1 calc R U
C11 C 0.5171(5) -0.2832(2) 0.8036(2) 0.0261(6) Uani 1 1 d . .
H11 H 0.3670 -0.3278 0.7458 0.031 Uiso 1 1 calc R U
C12 C 0.7074(5) -0.3693(3) 0.8642(2) 0.0272(6) Uani 1 1 d . .
H12 H 0.6852 -0.4720 0.8466 0.033 Uiso 1 1 calc R U

loop_
_atom_site_aniso_label
_atom_site_aniso_U_11
_atom_site_aniso_U_22
_atom_site_aniso_U_33
_atom_site_aniso_U_23
_atom_site_aniso_U_13
_atom_site_aniso_U_12
O1 0.0320(10) 0.0203(8) 0.0214(8) 0.0029(7) 0.0074(7) -0.0035(7)
O2 0.0417(12) 0.0330(10) 0.0271(10) -0.0005(8) 0.0062(8) -0.0174(9)
C3 0.0277(15) 0.0286(14) 0.0233(12) 0.0038(10) 0.0052(11) 0.0035(11)
C2 0.0253(14) 0.0281(13) 0.0300(14) 0.0088(11) 0.0070(12) -0.0001(11)
N1 0.0286(12) 0.0251(10) 0.0320(11) 0.0026(9) 0.0076(10) -0.0057(9)
C1 0.0236(14) 0.0221(13) 0.0266(13) 0.0035(10) 0.0051(11) 0.0015(10)
C5 0.0205(13) 0.0182(11) 0.0241(12) 0.0057(9) 0.0019(10) 0.0032(9)
C4 0.0244(14) 0.0211(12) 0.0276(13) 0.0024(10) 0.0021(11) -0.0010(10)
C6 0.0244(13) 0.0161(12) 0.0250(13) 0.0002(10) 0.0024(11) -0.0007(10)
C7 0.0258(13) 0.0239(12) 0.0257(13) 0.0027(10) 0.0120(11) -0.0026(10)
C13 0.0300(14) 0.0193(12) 0.0263(13) 0.0023(10) 0.0134(11) -0.0006(10)
C14 0.0237(14) 0.0200(11) 0.0206(12) 0.0030(9) 0.0131(11) -0.0003(10)
C8 0.0240(14) 0.0183(11) 0.0206(12) 0.0011(9) 0.0108(10) -0.0008(10)
C9 0.0248(13) 0.0200(12) 0.0189(11) 0.0003(9) 0.0130(10) -0.0035(10)
C10 0.0275(14) 0.0274(13) 0.0201(12) 0.0029(10) 0.0086(11) -0.0050(11)
C11 0.0303(15) 0.0240(13) 0.0234(12) -0.0004(10) 0.0077(11) -0.0090(11)
C12 0.0367(16) 0.0172(12) 0.0283(13) -0.0011(10) 0.0121(12) -0.0056(11)

loop_
_atom_type_symbol
_atom_type_description
_atom_type_scat_dispersion_real
_atom_type_scat_dispersion_imag
_atom_type_scat_source
C C 0.0033 0.0016 'International Tables Vol C Tables 4.2.6.8 and 6.1.1.4'
H H 0.0000 0.0000 'International Tables Vol C Tables 4.2.6.8 and 6.1.1.4'
N N 0.0061 0.0033 'International Tables Vol C Tables 4.2.6.8 and 6.1.1.4'
O O 0.0106 0.0060 'International Tables Vol C Tables 4.2.6.8 and 6.1.1.4'

loop_
_geom_angle_atom_site_label_1
_geom_angle_atom_site_label_2
_geom_angle_atom_site_label_3
_geom_angle
_geom_angle_site_symmetry_1
_geom_angle_site_symmetry_3
C6 O1 C7 116.14(17) . .
C2 C3 C4 118.4(2) . .
C2 C3 H3 120.8 . .
C4 C3 H3 120.8 . .
N1 C2 C3 124.3(2) . .
N1 C2 H2 117.8 . .
C3 C2 H2 117.8 . .
C1 N1 C2 116.3(2) . .
N1 C1 C5 123.8(2) . .
N1 C1 H1 118.1 . .
C5 C1 H1 118.1 . .
C4 C5 C1 118.5(2) . .
C4 C5 C6 118.5(2) . .
C1 C5 C6 122.9(2) . .
C5 C4 C3 118.6(2) . .
C5 C4 H4 120.7 . .
C3 C4 H4 120.7 . .
O2 C6 O1 123.3(2) . .
O2 C6 C5 123.7(2) . .
O1 C6 C5 112.98(19) . .
O1 C7 C8 109.9(2) . .
O1 C7 H7A 109.7 . .
C8 C7 H7A 109.7 . .
O1 C7 H7B 109.7 . .
C8 C7 H7B 109.7 . .
H7A C7 H7B 108.2 . .
C12 C13 C14 121.2(2) 2_757 .
C12 C13 H13 119.4 2_757 .
C14 C13 H13 119.4 . .
C8 C14 C13 121.5(2) . .
C8 C14 C9 120.28(19) . 2_757
C13 C14 C9 118.2(2) . 2_757
C14 C8 C9 120.6(2) . .
C14 C8 C7 118.10(19) . .
C9 C8 C7 121.3(2) . .
C8 C9 C10 123.5(2) . .
C8 C9 C14 119.1(2) . 2_757
C10 C9 C14 117.4(2) . 2_757
C11 C10 C9 122.5(2) . .
C11 C10 H10 118.8 . .
C9 C10 H10 118.8 . .
C10 C11 C12 119.9(2) . .
C10 C11 H11 120.1 . .
C12 C11 H11 120.1 . .
C13 C12 C11 120.9(2) 2_757 .
C13 C12 H12 119.6 2_757 .
C11 C12 H12 119.6 . .

loop_
_geom_bond_atom_site_label_1
_geom_bond_atom_site_label_2
_geom_bond_distance
_geom_bond_site_symmetry_2
O1 C6 1.354(3) .
O1 C7 1.458(3) .
O2 C6 1.203(3) .
C3 C2 1.376(3) .
C3 C4 1.387(3) .
C3 H3 0.9500 .
C2 N1 1.340(3) .
C2 H2 0.9500 .
N1 C1 1.340(3) .
C1 C5 1.387(3) .
C1 H1 0.9500 .
C5 C4 1.383(3) .
C5 C6 1.484(3) .
C4 H4 0.9500 .
C7 C8 1.510(3) .
C7 H7A 0.9900 .
C7 H7B 0.9900 .
C13 C12 1.355(3) 2_757
C13 C14 1.436(3) .
C13 H13 0.9500 .
C14 C8 1.410(3) .
C14 C9 1.440(3) 2_757
C8 C9 1.410(3) .
C9 C10 1.433(3) .
C9 C14 1.440(3) 2_757
C10 C11 1.350(3) .
C10 H10 0.9500 .
C11 C12 1.408(4) .
C11 H11 0.9500 .
C12 C13 1.355(3) 2_757
C12 H12 0.9500 .
